data_7229644
loop_
_publ_author_name
'Duan, Wen-Long'
'Wang, Hao-Cheng'
'Mart\'i-Rujas, Javier'
'Guo, Fang'

_publ_section_title
;
 Fluorescence-based detection of nitroaromatics using a luminescent second
 sphere adduct self-assembled by charge-assisted hydrogen bonds
;
_journal_issue 3
_journal_name_full CrystEngComm
_journal_page_first 323
_journal_paper_doi 10.1039/C7CE01743J
_journal_volume 20
_journal_year 2018
_chemical_formula_sum 'C43 H48 Cl4 Cu N2'
_chemical_formula_weight 798.17
_space_group_crystal_system monoclinic
_space_group_IT_number 15
_space_group_name_Hall '-C 2yc'
_space_group_name_H-M_alt 'C 1 2/c 1'
_symmetry_space_group_name_Hall '-C 2yc'
_symmetry_space_group_name_H-M 'C 1 2/c 1'
_atom_sites_solution_hydrogens mixed
_audit_creation_method SHELXL-2014/7
_audit_update_record
;
2017-11-20 deposited with the CCDC.
2017-12-04 downloaded from the CCDC.
;
_cell_angle_alpha 90
_cell_angle_beta 113.537(2)
_cell_angle_gamma 90
_cell_formula_units_Z 4
_cell_length_a 16.811(2)
_cell_length_b 16.372(2)
_cell_length_c 15.924(2)
_cell_measurement_reflns_used 3528
_cell_measurement_temperature 298(2)
_cell_measurement_theta_max 47.807
_cell_measurement_theta_min 4.976
_cell_volume 4018.1(9)
_computing_structure_refinement 'SHELXL-2014/7 (Sheldrick, 2014)'
_diffrn_ambient_temperature 298(2)
_diffrn_measured_fraction_theta_full 0.997
_diffrn_measured_fraction_theta_max 0.992
_diffrn_measurement_device_type 'Bruker P4'
_diffrn_radiation_type MoK\a
_diffrn_radiation_wavelength 0.71073
_diffrn_reflns_av_R_equivalents 0.0388
_diffrn_reflns_av_unetI/netI 0.0513
_diffrn_reflns_Laue_measured_fraction_full 0.997
_diffrn_reflns_Laue_measured_fraction_max 0.992
_diffrn_reflns_limit_h_max 21
_diffrn_reflns_limit_h_min -21
_diffrn_reflns_limit_k_max 21
_diffrn_reflns_limit_k_min -20
_diffrn_reflns_limit_l_max 20
_diffrn_reflns_limit_l_min -9
_diffrn_reflns_number 12367
_diffrn_reflns_point_group_measured_fraction_full 0.997
_diffrn_reflns_point_group_measured_fraction_max 0.992
_diffrn_reflns_theta_full 25.242
_diffrn_reflns_theta_max 27.528
_diffrn_reflns_theta_min 1.815
_diffrn_source 'seled tube'
_exptl_absorpt_coefficient_mu 0.842
_exptl_crystal_colour Yellow
_exptl_crystal_density_diffrn 1.319
_exptl_crystal_description Prism
_exptl_crystal_F_000 1668
_exptl_crystal_size_max 0.260
_exptl_crystal_size_mid 0.080
_exptl_crystal_size_min 0.060
_refine_diff_density_max 1.353
_refine_diff_density_min -0.871
_refine_diff_density_rms 0.082
_refine_ls_extinction_method none
_refine_ls_goodness_of_fit_ref 1.057
_refine_ls_hydrogen_treatment mixed
_refine_ls_matrix_type full
_refine_ls_number_parameters 257
_refine_ls_number_reflns 4605
_refine_ls_number_restraints 0
_refine_ls_restrained_S_all 1.057
_refine_ls_R_factor_all 0.1173
_refine_ls_R_factor_gt 0.0916
_refine_ls_shift/su_max 0.010
_refine_ls_shift/su_mean 0.001
_refine_ls_structure_factor_coef Fsqd
_refine_ls_weighting_details 'w=1/[\s^2^(Fo^2^)+(0.1045P)^2^+16.7831P] where P=(Fo^2^+2Fc^2^)/3'
_refine_ls_weighting_scheme calc
_refine_ls_wR_factor_gt 0.2332
_refine_ls_wR_factor_ref 0.2536
_reflns_Friedel_coverage 0.000
_reflns_number_gt 3269
_reflns_number_total 4605
_reflns_threshold_expression 'I > 2\s(I)'
_cod_data_source_file c7ce01743j2.cif
_cod_data_source_block 3
_cod_depositor_comments 'Adding full bibliography for 7229643--7229647.cif.'
_cod_database_code 7229644
_shelx_shelxl_version_number 2014/7
_shelx_space_group_comment
;
The symmetry employed for this shelxl refinement is uniquely defined
by the following loop, which should always be used as a source of
symmetry information in preference to the above space-group names.
They are only intended as comments.
;
_shelx_estimated_absorpt_t_min 0.811
_shelx_estimated_absorpt_t_max 0.951

loop_
_space_group_symop_operation_xyz
'x, y, z'
'-x, y, -z+1/2'
'x+1/2, y+1/2, z'
'-x+1/2, y+1/2, -z+1/2'
'-x, -y, -z'
'x, -y, z-1/2'
'-x+1/2, -y+1/2, -z'
'x+1/2, -y+1/2, z-1/2'

loop_
_atom_site_label
_atom_site_type_symbol
_atom_site_fract_x
_atom_site_fract_y
_atom_site_fract_z
_atom_site_U_iso_or_equiv
_atom_site_adp_type
_atom_site_occupancy
_atom_site_site_symmetry_order
_atom_site_calc_flag
_atom_site_refinement_flags_posn
_atom_site_refinement_flags_adp
_atom_site_refinement_flags_occupancy
N1 N -0.3127(3) 0.0497(3) -0.3495(3) 0.0489(10) Uani 1 1 d . . .
C1 C 0.0000 -0.1406(5) -0.2500 0.109(5) Uani 1 2 d S T P
H1A H 0.0062 -0.1756 -0.1986 0.131 Uiso 0.5 1 calc R U P
H1B H -0.0062 -0.1756 -0.3014 0.131 Uiso 0.5 1 calc R U P
C2 C -0.0823(4) -0.0898(3) -0.2748(5) 0.0727(17) Uani 1 1 d . . .
C3 C -0.0851(3) -0.0216(3) -0.2251(4) 0.0615(14) Uani 1 1 d . . .
H3 H -0.0351 -0.0059 -0.1756 0.074 Uiso 1 1 calc R U .
C4 C -0.1603(3) 0.0246(3) -0.2467(3) 0.0491(11) Uani 1 1 d . . .
C5 C -0.2335(3) 0.0001(3) -0.3219(3) 0.0463(10) Uani 1 1 d . . .
C6 C -0.2345(3) -0.0689(3) -0.3742(4) 0.0584(13) Uani 1 1 d . . .
C7 C -0.1572(4) -0.1127(3) -0.3484(5) 0.0692(16) Uani 1 1 d . . .
H7 H -0.1559 -0.1590 -0.3818 0.083 Uiso 1 1 calc R U .
C8 C -0.1570(4) 0.0970(3) -0.1866(4) 0.0584(13) Uani 1 1 d . . .
C9 C -0.1496(9) 0.0737(7) -0.0928(6) 0.101(3) Uani 1 1 d . . .
C10 C -0.3143(4) -0.0968(4) -0.4552(5) 0.0799(18) Uani 1 1 d . . .
H10A H -0.3616 -0.0600 -0.4616 0.096 Uiso 1 1 calc R U .
H10B H -0.3029 -0.0915 -0.5100 0.096 Uiso 1 1 calc R U .
C11 C -0.3429(7) -0.1794(6) -0.4511(8) 0.154(5) Uani 1 1 d . . .
H11A H -0.3936 -0.1908 -0.5054 0.231 Uiso 1 1 calc R U .
H11B H -0.2975 -0.2169 -0.4468 0.231 Uiso 1 1 calc R U .
H11C H -0.3564 -0.1853 -0.3982 0.231 Uiso 1 1 calc R U .
C12 C -0.3277(4) 0.1112(4) -0.4253(5) 0.0667(16) Uani 1 1 d . . .
C13 C -0.2653(5) 0.1854(4) -0.3915(4) 0.0772(18) Uani 1 1 d . . .
C14 C -0.2859(5) 0.2509(4) -0.3506(4) 0.0795(18) Uani 1 1 d . . .
H14 H -0.3385 0.2491 -0.3443 0.095 Uiso 1 1 calc R U .
C15 C -0.2341(8) 0.3204(5) -0.3174(5) 0.114(3) Uani 1 1 d . . .
H15 H -0.2509 0.3629 -0.2894 0.137 Uiso 1 1 calc R U .
C16 C -0.1505(8) 0.3223(5) -0.3295(5) 0.117(3) Uani 1 1 d . . .
H16 H -0.1117 0.3655 -0.3084 0.141 Uiso 1 1 calc R U .
C17 C -0.1341(4) 0.2564(4) -0.3738(4) 0.0733(18) Uani 1 1 d . . .
C18 C -0.1894(4) 0.1882(4) -0.4044(4) 0.0737(12) Uani 1 1 d . . .
C19 C -0.1642(4) 0.1239(4) -0.4515(4) 0.0737(12) Uani 1 1 d . . .
H19 H -0.1974 0.0770 -0.4729 0.088 Uiso 1 1 calc R U .
C20 C -0.0896(5) 0.1363(5) -0.4621(7) 0.107(3) Uani 1 1 d . . .
H20 H -0.0725 0.0947 -0.4911 0.129 Uiso 1 1 calc R U .
C21 C -0.0362(6) 0.2028(7) -0.4354(9) 0.130(4) Uani 1 1 d . . .
H21 H 0.0129 0.2070 -0.4484 0.157 Uiso 1 1 calc R U .
C22 C -0.0571(6) 0.2606(6) -0.3904(7) 0.110(3) Uani 1 1 d . . .
H22 H -0.0206 0.3054 -0.3690 0.132 Uiso 1 1 calc R U .
Cu1 Cu -0.5000 0.06402(5) -0.2500 0.0556(3) Uani 1 2 d S T P
Cl1 Cl -0.38407(14) 0.14349(14) -0.21824(19) 0.1230(10) Uani 1 1 d . . .
Cl2 Cl -0.50966(11) -0.01497(12) -0.13831(14) 0.0928(6) Uani 1 1 d . . .
H8A H -0.114(4) 0.128(4) -0.178(4) 0.072(18) Uiso 1 1 d . . .
H8B H -0.207(4) 0.133(3) -0.218(4) 0.056(14) Uiso 1 1 d . . .
H9A H -0.146(5) 0.119(5) -0.055(6) 0.11(3) Uiso 1 1 d . . .
H9B H -0.102(7) 0.035(6) -0.072(7) 0.14(4) Uiso 1 1 d . . .
H9C H -0.203(5) 0.041(4) -0.104(5) 0.08(2) Uiso 1 1 d . . .
H12A H -0.382(4) 0.125(3) -0.444(4) 0.063(17) Uiso 1 1 d . . .
H12B H -0.321(4) 0.083(3) -0.472(4) 0.061(18) Uiso 1 1 d . . .
H1N H -0.311(4) 0.080(4) -0.303(5) 0.08(2) Uiso 1 1 d . . .
H2N H -0.355(4) 0.023(4) -0.362(4) 0.064(17) Uiso 1 1 d . . .

loop_
_atom_site_aniso_label
_atom_site_aniso_U_11
_atom_site_aniso_U_22
_atom_site_aniso_U_33
_atom_site_aniso_U_23
_atom_site_aniso_U_13
_atom_site_aniso_U_12
N1 0.038(2) 0.048(2) 0.064(3) 0.0052(19) 0.0236(19) -0.0055(17)
C1 0.048(5) 0.053(5) 0.229(14) 0.000 0.059(7) 0.000
C2 0.051(3) 0.044(3) 0.130(6) 0.006(3) 0.044(3) -0.003(2)
C3 0.038(2) 0.052(3) 0.085(4) 0.005(3) 0.014(2) -0.004(2)
C4 0.047(2) 0.045(2) 0.058(3) 0.008(2) 0.023(2) -0.0037(19)
C5 0.039(2) 0.046(2) 0.059(3) 0.005(2) 0.025(2) -0.0019(17)
C6 0.051(3) 0.055(3) 0.075(3) -0.008(2) 0.032(3) -0.012(2)
C7 0.059(3) 0.049(3) 0.113(5) -0.017(3) 0.049(3) -0.009(2)
C8 0.059(3) 0.054(3) 0.057(3) -0.001(2) 0.018(3) -0.007(3)
C9 0.139(9) 0.096(6) 0.077(5) -0.001(5) 0.052(5) -0.002(6)
C10 0.064(4) 0.082(4) 0.091(5) -0.032(4) 0.027(3) -0.017(3)
C11 0.150(9) 0.108(7) 0.149(9) -0.011(6) 0.002(7) -0.083(7)
C12 0.049(3) 0.069(4) 0.068(4) 0.017(3) 0.010(3) -0.010(3)
C13 0.092(5) 0.071(4) 0.055(3) 0.019(3) 0.016(3) 0.009(3)
C14 0.113(5) 0.055(3) 0.074(4) 0.005(3) 0.042(4) 0.015(3)
C15 0.194(11) 0.067(4) 0.071(5) -0.008(3) 0.041(6) -0.024(5)
C16 0.162(9) 0.085(6) 0.064(4) 0.015(4) 0.002(5) -0.014(6)
C17 0.073(4) 0.059(3) 0.059(3) 0.019(3) -0.005(3) -0.019(3)
C18 0.074(3) 0.068(3) 0.068(3) 0.016(2) 0.016(2) -0.009(2)
C19 0.074(3) 0.068(3) 0.068(3) 0.016(2) 0.016(2) -0.009(2)
C20 0.083(5) 0.085(5) 0.150(8) 0.045(5) 0.041(5) 0.002(4)
C21 0.087(6) 0.109(7) 0.174(10) 0.064(7) 0.028(6) -0.005(5)
C22 0.077(5) 0.093(6) 0.123(7) 0.037(5) 0.000(5) -0.020(4)
Cu1 0.0436(5) 0.0603(6) 0.0708(6) 0.000 0.0311(4) 0.000
Cl1 0.1002(14) 0.1287(17) 0.185(2) -0.0853(16) 0.1042(16) -0.0602(12)
Cl2 0.0717(10) 0.1148(14) 0.1132(14) 0.0587(11) 0.0593(10) 0.0450(9)

loop_
_atom_type_symbol
_atom_type_description
_atom_type_scat_dispersion_real
_atom_type_scat_dispersion_imag
_atom_type_scat_source
C C 0.0033 0.0016 'International Tables Vol C Tables 4.2.6.8 and 6.1.1.4'
H H 0.0000 0.0000 'International Tables Vol C Tables 4.2.6.8 and 6.1.1.4'
N N 0.0061 0.0033 'International Tables Vol C Tables 4.2.6.8 and 6.1.1.4'
Cl Cl 0.1484 0.1585 'International Tables Vol C Tables 4.2.6.8 and 6.1.1.4'
Cu Cu 0.3201 1.2651 'International Tables Vol C Tables 4.2.6.8 and 6.1.1.4'

loop_
_geom_angle_atom_site_label_1
_geom_angle_atom_site_label_2
_geom_angle_atom_site_label_3
_geom_angle
_geom_angle_site_symmetry_1
_geom_angle_site_symmetry_3
C5 N1 C12 116.7(4) . .
C2 C1 C2 113.9(7) 2_554 .
C3 C2 C7 118.4(5) . .
C3 C2 C1 121.9(5) . .
C7 C2 C1 119.7(5) . .
C2 C3 C4 122.3(5) . .
C5 C4 C3 117.3(5) . .
C5 C4 C8 124.7(5) . .
C3 C4 C8 118.0(5) . .
C4 C5 C6 122.8(4) . .
C4 C5 N1 118.8(4) . .
C6 C5 N1 118.3(4) . .
C7 C6 C5 116.9(5) . .
C7 C6 C10 120.0(5) . .
C5 C6 C10 123.1(5) . .
C2 C7 C6 122.3(5) . .
C9 C8 C4 113.6(6) . .
C11 C10 C6 116.2(7) . .
N1 C12 C13 111.6(5) . .
C18 C13 C14 118.1(7) . .
C18 C13 C12 120.9(6) . .
C14 C13 C12 121.0(7) . .
C13 C14 C15 125.4(8) . .
C14 C15 C16 116.3(8) . .
C17 C16 C15 116.2(8) . .
C16 C17 C18 124.0(8) . .
C16 C17 C22 116.1(8) . .
C18 C17 C22 119.9(8) . .
C13 C18 C17 120.0(7) . .
C13 C18 C19 122.3(6) . .
C17 C18 C19 117.7(6) . .
C20 C19 C18 115.8(7) . .
C19 C20 C21 127.6(10) . .
C22 C21 C20 117.2(11) . .
C21 C22 C17 121.8(8) . .
Cl1 Cu1 Cl1 108.50(14) 2_454 .
Cl1 Cu1 Cl2 100.48(6) 2_454 .
Cl1 Cu1 Cl2 119.19(10) . .
Cl1 Cu1 Cl2 119.19(10) 2_454 2_454
Cl1 Cu1 Cl2 100.49(6) . 2_454
Cl2 Cu1 Cl2 110.07(12) . 2_454

loop_
_geom_bond_atom_site_label_1
_geom_bond_atom_site_label_2
_geom_bond_distance
_geom_bond_site_symmetry_2
N1 C5 1.469(6) .
N1 C12 1.514(7) .
C1 C2 1.524(7) 2_554
C1 C2 1.524(7) .
C2 C3 1.381(8) .
C2 C7 1.386(9) .
C3 C4 1.393(7) .
C4 C5 1.391(7) .
C4 C8 1.510(7) .
C5 C6 1.400(7) .
C6 C7 1.395(8) .
C6 C10 1.513(8) .
C8 C9 1.498(10) .
C10 C11 1.446(10) .
C12 C13 1.554(9) .
C13 C18 1.372(10) .
C13 C14 1.368(9) .
C14 C15 1.401(10) .
C15 C16 1.494(15) .
C16 C17 1.375(12) .
C17 C18 1.409(8) .
C17 C22 1.423(12) .
C18 C19 1.451(10) .
C19 C20 1.345(10) .
C20 C21 1.367(12) .
C21 C22 1.316(15) .
Cu1 Cl1 2.2270(17) 2_454
Cu1 Cl1 2.2271(17) .
Cu1 Cl2 2.2567(16) .
Cu1 Cl2 2.2567(16) 2_454
